data_4131320
loop_
_publ_author_name
'Culcu, Gursu'
'Iovan, Diana A.'
'Krogman, Jeremy P.'
'Wilding, Matthew J. T.'
'Bezpalko, Mark W.'
'Foxman, Bruce M.'
'Thomas, Christine M.'

_publ_section_title
;
 Heterobimetallic Complexes Comprised of Nb and Fe: Isolation of a
 Coordinatively Unsaturated Nb<sup>III</sup>/Fe<sup>0</sup> Bimetallic
 Complex Featuring a Nb\\tb Fe Triple Bond.
;
_journal_issue 28
_journal_name_full 'Journal of the American Chemical Society'
_journal_page_first 9627
_journal_page_last 9636
_journal_paper_doi 10.1021/jacs.7b04151
_journal_volume 139
_journal_year 2017
_chemical_formula_moiety 'C53 H67 Br1 Cl1 Fe1 N3 Nb1 O2 P3'
_chemical_formula_sum 'C53 H67 Br Cl Fe N3 Nb O2 P3'
_chemical_formula_weight 1135.16
_space_group_IT_number 61
_space_group_name_Hall '-P 2ac 2ab'
_space_group_name_H-M_alt 'P b c a'
_symmetry_cell_setting orthorhombic
_symmetry_space_group_name_Hall '-P 2ac 2ab'
_symmetry_space_group_name_H-M 'P b c a'
_atom_sites_solution_hydrogens difmap
_atom_sites_solution_primary other
_audit_creation_date 2015-04-16
_audit_creation_method CRYSTALS_ver_14.61
_cell_angle_alpha 90
_cell_angle_beta 90
_cell_angle_gamma 90
_cell_formula_units_Z 8
_cell_length_a 21.9571(10)
_cell_length_b 18.7784(9)
_cell_length_c 25.3992(11)
_cell_measurement_reflns_used 9966
_cell_measurement_temperature 120
_cell_measurement_theta_max 30
_cell_measurement_theta_min 2
_cell_volume 10472.6(8)
_computing_cell_refinement 'Apex2 (Bruker AXS, 2006)'
_computing_data_collection 'Apex2 (Bruker AXS, 2006)'
_computing_data_reduction 'Apex2 (Bruker AXS, 2006)'
_computing_molecular_graphics 'CAMERON (Watkin et al., 1996)'
_computing_publication_material 'CRYSTALS (Betteridge et al., 2003)'
_computing_structure_refinement 'CRYSTALS (Betteridge et al., 2003)'
_computing_structure_solution 'Superflip (Palatinus & Chapuis, 2007)'
_diffrn_ambient_temperature 120
_diffrn_measured_fraction_theta_full 0.999
_diffrn_measured_fraction_theta_max 0.994
_diffrn_measurement_device Area
_diffrn_measurement_device_type 'Bruker Kappa Apex2'
_diffrn_measurement_method '\f & \w scans'
_diffrn_radiation_monochromator graphite
_diffrn_radiation_type 'Mo K\a'
_diffrn_radiation_wavelength 0.71073
_diffrn_reflns_av_R_equivalents 0.065
_diffrn_reflns_limit_h_max 29
_diffrn_reflns_limit_h_min -30
_diffrn_reflns_limit_k_max 24
_diffrn_reflns_limit_k_min -26
_diffrn_reflns_limit_l_max 35
_diffrn_reflns_limit_l_min -35
_diffrn_reflns_number 79820
_diffrn_reflns_theta_full 29.450
_diffrn_reflns_theta_max 30.051
_diffrn_reflns_theta_min 1.603
_diffrn_standards_number 0
_exptl_absorpt_coefficient_mu 1.444
_exptl_absorpt_correction_T_max 0.83
_exptl_absorpt_correction_T_min 0.71
_exptl_absorpt_correction_type numerical
_exptl_absorpt_process_details
; 
 Analytical Absorption (De Meulenaer & Tompa, 1965) 
;
_exptl_crystal_colour blue
_exptl_crystal_density_diffrn 1.440
_exptl_crystal_density_method 'not measured'
_exptl_crystal_description prism
_exptl_crystal_F_000 4688
_exptl_crystal_size_max 0.420
_exptl_crystal_size_mid 0.240
_exptl_crystal_size_min 0.130
_refine_diff_density_max 2.25
_refine_diff_density_min -1.42
_refine_ls_extinction_method None
_refine_ls_goodness_of_fit_ref 1.0211
_refine_ls_hydrogen_treatment constr
_refine_ls_matrix_type full
_refine_ls_number_parameters 582
_refine_ls_number_reflns 15249
_refine_ls_number_restraints 19
_refine_ls_R_factor_all 0.0675
_refine_ls_R_factor_gt 0.0392
_refine_ls_shift/su_max 0.0349543
_refine_ls_shift/su_mean 0.0013530
_refine_ls_structure_factor_coef Fsqd
_refine_ls_weighting_details
;
 Method= Modified Sheldrick 
 w=1/[\s^2^(F^2^) + ( 0.04P)^2^ +18.07P] 
 ,where P=(max(Fo^2^,0) + 2Fc^2^)/3 
;
_refine_ls_weighting_scheme calc
_refine_ls_wR_factor_all 0.1045
_refine_ls_wR_factor_gt 0.0829
_refine_ls_wR_factor_ref 0.1045
_reflns_limit_h_max 30
_reflns_limit_h_min 0
_reflns_limit_k_max 26
_reflns_limit_k_min 0
_reflns_limit_l_max 35
_reflns_limit_l_min 0
_reflns_number_gt 10480
_reflns_number_total 15249
_reflns_threshold_expression I>2.0\s(I)
_oxford_diffrn_Wilson_B_factor 0.00
_oxford_diffrn_Wilson_scale 0.00
_oxford_refine_ls_r_factor_ref 0.0675
_oxford_refine_ls_scale 0.0269237(12)
_oxford_reflns_number_all 15249
_oxford_reflns_threshold_expression_ref I>-10.0\s(I)
_oxford_structure_analysis_title 'gc_02_113_0ma in Pbca'
_cod_data_source_file ja7b04151_si_002.cif
_cod_data_source_block 2
_cod_depositor_comments
;
The following automatic conversions were performed:

data item '_atom_sites_solution_primary' value 'Other' was changed to
'other' in accordance with the
/home/saulius/struct/COD-crude-data/automatic-downloads/DataCite-retrospective/ACS/depositions/lib/dictionaries/cif_core.dic
dictionary named 'cif_core.dic' version 2.4.2 last updated on
2011-04-26.

Automatic conversion script
Id: cif_fix_values 6909 2019-04-08 15:41:33Z antanas 
;
_cod_original_cell_volume 10472.6(5)
_cod_original_sg_symbol_Hall '-P 2ac 2ab '
_cod_original_sg_symbol_H-M 'P b c a '
_cod_original_formula_sum 'C53 H67 Br1 Cl1 Fe1 N3 Nb1 O2 P3'
_cod_database_code 4131320

loop_
_symmetry_equiv_pos_as_xyz
x,y,z
-x,-y,-z
-x+1/2,y+1/2,z
x+1/2,-y+1/2,-z
x,-y+1/2,z+1/2
-x,y+1/2,-z+1/2
-x+1/2,-y,z+1/2
x+1/2,y,-z+1/2

loop_
_atom_site_label
_atom_site_type_symbol
_atom_site_fract_x
_atom_site_fract_y
_atom_site_fract_z
_atom_site_U_iso_or_equiv
_atom_site_occupancy
_atom_site_adp_type
_atom_site_refinement_flags_posn
_atom_site_refinement_flags_adp
_atom_site_refinement_flags_occupancy
_atom_site_disorder_assembly
_atom_site_disorder_group
Nb1 Nb 0.375858(10) 0.175927(12) 0.553885(9) 0.0137 1.0000 Uani . . . . .
Fe1 Fe 0.379601(16) 0.298002(19) 0.585087(14) 0.0126 1.0000 Uani . . . . .
Br1 Br 0.383522(14) 0.419148(15) 0.614538(12) 0.0231 1.0000 Uani . . . . .
Cl1 Cl 0.37507(3) 0.05357(3) 0.52029(3) 0.0203 1.0000 Uani . . . . .
P1 P 0.29132(3) 0.24562(4) 0.61361(3) 0.0136 1.0000 Uani . . . . .
P2 P 0.45925(3) 0.23526(4) 0.62055(3) 0.0140 1.0000 Uani . . . . .
P3 P 0.38350(3) 0.29878(4) 0.49473(3) 0.0139 1.0000 Uani . . . . .
O1 O 0.37233(15) 0.58452(16) 0.79488(14) 0.0631 1.0000 Uani . . . . .
O2 O 0.3591(3) 0.5161(4) 0.2294(3) 0.073(2) 0.584(7) Uiso D . P 1 1
O12 O 0.3807(5) 0.4931(6) 0.2474(4) 0.081(3) 0.416(7) Uiso D . P 1 2
N1 N 0.29213(10) 0.16383(12) 0.58836(9) 0.0154 1.0000 Uani . . . . .
N2 N 0.45206(10) 0.15299(12) 0.59690(9) 0.0146 1.0000 Uani . . . . .
N3 N 0.38253(10) 0.21312(12) 0.47806(9) 0.0148 1.0000 Uani . . . . .
C1 C 0.24488(13) 0.10836(15) 0.59751(11) 0.0198 1.0000 Uani . . . . .
C2 C 0.21993(14) 0.07845(17) 0.54622(13) 0.0274 1.0000 Uani . . . . .
C3 C 0.26972(16) 0.05040(17) 0.63299(14) 0.0326 1.0000 Uani . . . . .
C4 C 0.21966(12) 0.28700(14) 0.59462(11) 0.0168 1.0000 Uani . . . . .
C5 C 0.19394(14) 0.33979(16) 0.62587(12) 0.0248 1.0000 Uani . . . . .
C6 C 0.14115(15) 0.37433(17) 0.61002(13) 0.0292 1.0000 Uani . . . . .
C7 C 0.11356(14) 0.35652(17) 0.56281(13) 0.0263 1.0000 Uani . . . . .
C8 C 0.13888(14) 0.30406(16) 0.53137(13) 0.0248 1.0000 Uani . . . . .
C9 C 0.19207(13) 0.26980(15) 0.54682(12) 0.0209 1.0000 Uani . . . . .
C10 C 0.28485(12) 0.24605(15) 0.68522(11) 0.0171 1.0000 Uani . . . . .
C11 C 0.24093(15) 0.20593(18) 0.71193(12) 0.0300 1.0000 Uani . . . . .
C12 C 0.23621(17) 0.2101(2) 0.76611(13) 0.0372 1.0000 Uani . . . . .
C13 C 0.27395(15) 0.25449(19) 0.79437(12) 0.0312 1.0000 Uani . . . . .
C14 C 0.31660(14) 0.29529(18) 0.76841(12) 0.0270 1.0000 Uani . . . . .
C15 C 0.32219(13) 0.29093(16) 0.71410(11) 0.0215 1.0000 Uani . . . . .
C16 C 0.49589(12) 0.09438(14) 0.60755(11) 0.0182 1.0000 Uani . . . . .
C17 C 0.46434(14) 0.02624(15) 0.62544(12) 0.0235 1.0000 Uani . . . . .
C18 C 0.53515(14) 0.08143(16) 0.55929(13) 0.0251 1.0000 Uani . . . . .
C19 C 0.46113(13) 0.22678(15) 0.69202(11) 0.0200 1.0000 Uani . . . . .
C20 C 0.49095(15) 0.27732(19) 0.72285(12) 0.0307 1.0000 Uani . . . . .
C21 C 0.49112(17) 0.2706(2) 0.77750(14) 0.0446 1.0000 Uani . . . . .
C22 C 0.46192(18) 0.2140(2) 0.80105(13) 0.0452 1.0000 Uani . . . . .
C23 C 0.43131(19) 0.1648(2) 0.77098(13) 0.0402 1.0000 Uani . . . . .
C24 C 0.43063(15) 0.17119(17) 0.71682(12) 0.0284 1.0000 Uani . . . . .
C25 C 0.53391(12) 0.27270(15) 0.60497(11) 0.0169 1.0000 Uani . . . . .
C26 C 0.58868(13) 0.23986(16) 0.61959(12) 0.0230 1.0000 Uani . . . . .
C27 C 0.64383(13) 0.26964(18) 0.60530(13) 0.0268 1.0000 Uani . . . . .
C28 C 0.64568(14) 0.33299(18) 0.57737(12) 0.0272 1.0000 Uani . . . . .
C29 C 0.59219(14) 0.36589(18) 0.56291(13) 0.0281 1.0000 Uani . . . . .
C30 C 0.53647(13) 0.33602(16) 0.57688(12) 0.0222 1.0000 Uani . . . . .
C31 C 0.37794(13) 0.18605(15) 0.42323(11) 0.0188 1.0000 Uani . . . . .
C32 C 0.42813(15) 0.13358(17) 0.40923(12) 0.0268 1.0000 Uani . . . . .
C33 C 0.31469(14) 0.15400(17) 0.41465(12) 0.0262 1.0000 Uani . . . . .
C34 C 0.44972(12) 0.34014(15) 0.46373(11) 0.0173 1.0000 Uani . . . . .
C35 C 0.45017(16) 0.41340(17) 0.45565(15) 0.0344 1.0000 Uani . . . . .
C36 C 0.50029(17) 0.44585(18) 0.43265(16) 0.0406 1.0000 Uani . . . . .
C37 C 0.54963(14) 0.40591(18) 0.41712(13) 0.0297 1.0000 Uani . . . . .
C38 C 0.54970(13) 0.33358(17) 0.42538(12) 0.0253 1.0000 Uani . . . . .
C39 C 0.50016(13) 0.30066(16) 0.44949(11) 0.0214 1.0000 Uani . . . . .
C40 C 0.32162(13) 0.34818(14) 0.46358(11) 0.0178 1.0000 Uani . . . . .
C41 C 0.31538(17) 0.35303(18) 0.40873(13) 0.0322 1.0000 Uani . . . . .
C42 C 0.26768(19) 0.39044(19) 0.38688(15) 0.0421 1.0000 Uani . . . . .
C43 C 0.22601(17) 0.42513(18) 0.41845(16) 0.0392 1.0000 Uani . . . . .
C44 C 0.23232(14) 0.42219(17) 0.47196(14) 0.0299 1.0000 Uani . . . . .
C45 C 0.27983(13) 0.38443(14) 0.49440(12) 0.0216 1.0000 Uani . . . . .
C46 C 0.3679(2) 0.5106(2) 0.80188(19) 0.0551 1.0000 Uani . . . . .
C47 C 0.4077(2) 0.4738(2) 0.76155(16) 0.0508 1.0000 Uani . . . . .
C48 C 0.44401(19) 0.5337(2) 0.73693(16) 0.0446 1.0000 Uani . . . . .
C49 C 0.4039(2) 0.5969(3) 0.7458(2) 0.0705 1.0000 Uani . . . . .
C50 C 0.3034(4) 0.5235(4) 0.2591(3) 0.055(2) 0.584(7) Uiso D . P 1 1
C51 C 0.3115(5) 0.5684(5) 0.2968(4) 0.072(3) 0.584(7) Uiso D . P 1 1
C52 C 0.3635(4) 0.6142(4) 0.2765(4) 0.072(3) 0.584(7) Uiso D . P 1 1
C53 C 0.4000(3) 0.5731(5) 0.2495(4) 0.055(2) 0.584(7) Uiso D . P 1 1
C150 C 0.3296(6) 0.4917(7) 0.2784(6) 0.075(4) 0.416(7) Uiso D U P 1 2
C151 C 0.3336(7) 0.5399(11) 0.3139(6) 0.115(6) 0.416(7) Uiso D U P 1 2
C152 C 0.3922(5) 0.5658(6) 0.3086(4) 0.060(3) 0.416(7) Uiso D . P 1 2
C153 C 0.4107(5) 0.5496(7) 0.2630(5) 0.065(4) 0.416(7) Uiso D . P 1 2
H11 H 0.2102 0.1314 0.6154 0.0240 1.0000 Uiso R . . . .
H21 H 0.1996 0.1162 0.5273 0.0421 1.0000 Uiso R . . . .
H22 H 0.2531 0.0607 0.5261 0.0416 1.0000 Uiso R . . . .
H23 H 0.1919 0.0413 0.5544 0.0421 1.0000 Uiso R . . . .
H31 H 0.2846 0.0699 0.6656 0.0481 1.0000 Uiso R . . . .
H32 H 0.2378 0.0176 0.6409 0.0489 1.0000 Uiso R . . . .
H33 H 0.3020 0.0258 0.6152 0.0487 1.0000 Uiso R . . . .
H51 H 0.2121 0.3520 0.6579 0.0303 1.0000 Uiso R . . . .
H61 H 0.1238 0.4089 0.6318 0.0354 1.0000 Uiso R . . . .
H71 H 0.0783 0.3798 0.5515 0.0324 1.0000 Uiso R . . . .
H81 H 0.1211 0.2922 0.4993 0.0302 1.0000 Uiso R . . . .
H91 H 0.2092 0.2355 0.5247 0.0245 1.0000 Uiso R . . . .
H111 H 0.2151 0.1765 0.6926 0.0363 1.0000 Uiso R . . . .
H121 H 0.2072 0.1831 0.7828 0.0448 1.0000 Uiso R . . . .
H131 H 0.2697 0.2582 0.8312 0.0382 1.0000 Uiso R . . . .
H141 H 0.3424 0.3248 0.7876 0.0327 1.0000 Uiso R . . . .
H151 H 0.3519 0.3171 0.6971 0.0255 1.0000 Uiso R . . . .
H161 H 0.5224 0.1094 0.6363 0.0220 1.0000 Uiso R . . . .
H171 H 0.4383 0.0363 0.6551 0.0360 1.0000 Uiso R . . . .
H172 H 0.4943 -0.0080 0.6359 0.0358 1.0000 Uiso R . . . .
H173 H 0.4400 0.0065 0.5975 0.0357 1.0000 Uiso R . . . .
H181 H 0.5103 0.0649 0.5315 0.0381 1.0000 Uiso R . . . .
H182 H 0.5652 0.0467 0.5669 0.0382 1.0000 Uiso R . . . .
H183 H 0.5548 0.1252 0.5491 0.0376 1.0000 Uiso R . . . .
H201 H 0.5109 0.3154 0.7068 0.0363 1.0000 Uiso R . . . .
H211 H 0.5115 0.3038 0.7971 0.0538 1.0000 Uiso R . . . .
H221 H 0.4624 0.2093 0.8375 0.0538 1.0000 Uiso R . . . .
H231 H 0.4113 0.1261 0.7865 0.0490 1.0000 Uiso R . . . .
H241 H 0.4089 0.1376 0.6969 0.0334 1.0000 Uiso R . . . .
H261 H 0.5884 0.1973 0.6393 0.0280 1.0000 Uiso R . . . .
H271 H 0.6800 0.2474 0.6158 0.0315 1.0000 Uiso R . . . .
H281 H 0.6833 0.3532 0.5679 0.0329 1.0000 Uiso R . . . .
H291 H 0.5933 0.4084 0.5443 0.0338 1.0000 Uiso R . . . .
H301 H 0.4996 0.3586 0.5675 0.0267 1.0000 Uiso R . . . .
H311 H 0.3812 0.2273 0.3993 0.0226 1.0000 Uiso R . . . .
H321 H 0.4225 0.1176 0.3738 0.0397 1.0000 Uiso R . . . .
H322 H 0.4668 0.1564 0.4132 0.0398 1.0000 Uiso R . . . .
H323 H 0.4269 0.0941 0.4324 0.0392 1.0000 Uiso R . . . .
H331 H 0.3100 0.1143 0.4377 0.0387 1.0000 Uiso R . . . .
H332 H 0.2848 0.1893 0.4234 0.0388 1.0000 Uiso R . . . .
H333 H 0.3092 0.1387 0.3787 0.0388 1.0000 Uiso R . . . .
H351 H 0.4172 0.4402 0.4660 0.0413 1.0000 Uiso R . . . .
H361 H 0.5001 0.4949 0.4273 0.0494 1.0000 Uiso R . . . .
H371 H 0.5835 0.4277 0.4020 0.0359 1.0000 Uiso R . . . .
H381 H 0.5826 0.3069 0.4143 0.0301 1.0000 Uiso R . . . .
H391 H 0.5014 0.2515 0.4560 0.0261 1.0000 Uiso R . . . .
H411 H 0.3442 0.3317 0.3871 0.0390 1.0000 Uiso R . . . .
H421 H 0.2639 0.3927 0.3505 0.0514 1.0000 Uiso R . . . .
H431 H 0.1943 0.4499 0.4032 0.0466 1.0000 Uiso R . . . .
H441 H 0.2049 0.4458 0.4934 0.0361 1.0000 Uiso R . . . .
H451 H 0.2839 0.3831 0.5302 0.0256 1.0000 Uiso R . . . .
H461 H 0.3264 0.4979 0.7961 0.0665 1.0000 Uiso R . . . .
H462 H 0.3810 0.4983 0.8374 0.0664 1.0000 Uiso R . . . .
H471 H 0.4334 0.4370 0.7766 0.0617 1.0000 Uiso R . . . .
H472 H 0.3818 0.4523 0.7350 0.0614 1.0000 Uiso R . . . .
H481 H 0.4836 0.5408 0.7555 0.0545 1.0000 Uiso R . . . .
H482 H 0.4516 0.5256 0.6993 0.0541 1.0000 Uiso R . . . .
H491 H 0.3740 0.5956 0.7177 0.0864 1.0000 Uiso R . . . .
H492 H 0.4261 0.6409 0.7465 0.0862 1.0000 Uiso R . . . .
H501 H 0.2737 0.5476 0.2371 0.0672 0.584(7) Uiso R . P 1 1
H502 H 0.2888 0.4769 0.2704 0.0670 0.584(7) Uiso R . P 1 1
H511 H 0.3241 0.5437 0.3278 0.0803 0.584(7) Uiso R . P 1 1
H512 H 0.2754 0.5960 0.3041 0.0804 0.584(7) Uiso R . P 1 1
H521 H 0.3848 0.6380 0.3052 0.0903 0.584(7) Uiso R . P 1 1
H522 H 0.3472 0.6477 0.2518 0.0897 0.584(7) Uiso R . P 1 1
H531 H 0.4285 0.5518 0.2748 0.0637 0.584(7) Uiso R . P 1 1
H532 H 0.4213 0.5988 0.2222 0.0637 0.584(7) Uiso R . P 1 1
H1501 H 0.2947 0.5031 0.2570 0.0841 0.416(7) Uiso R . P 1 2
H1502 H 0.3255 0.4442 0.2928 0.0844 0.416(7) Uiso R . P 1 2
H1511 H 0.3307 0.5155 0.3475 0.1662 0.416(7) Uiso R . P 1 2
H1512 H 0.3024 0.5763 0.3110 0.1660 0.416(7) Uiso R . P 1 2
H1521 H 0.3918 0.6167 0.3121 0.0719 0.416(7) Uiso R . P 1 2
H1522 H 0.4198 0.5451 0.3339 0.0721 0.416(7) Uiso R . P 1 2
H1531 H 0.4531 0.5355 0.2660 0.0824 0.416(7) Uiso R . P 1 2
H1532 H 0.4060 0.5899 0.2390 0.0821 0.416(7) Uiso R . P 1 2

loop_
_atom_site_aniso_label
_atom_site_aniso_U_11
_atom_site_aniso_U_22
_atom_site_aniso_U_33
_atom_site_aniso_U_23
_atom_site_aniso_U_13
_atom_site_aniso_U_12
Nb1 0.01153(10) 0.01410(11) 0.01536(11) 0.00119(9) 0.00077(9) 0.00048(9)
Fe1 0.01173(16) 0.01202(16) 0.01398(17) 0.00060(13) 0.00081(14) -0.00083(14)
Br1 0.02848(15) 0.01365(12) 0.02727(15) -0.00253(11) 0.00226(12) -0.00257(11)
Cl1 0.0208(3) 0.0134(3) 0.0266(3) -0.0032(3) -0.0014(3) -0.0017(3)
P1 0.0116(3) 0.0131(3) 0.0161(3) 0.0000(3) 0.0010(2) -0.0006(2)
P2 0.0129(3) 0.0135(3) 0.0155(3) -0.0005(3) -0.0004(2) -0.0007(2)
P3 0.0151(3) 0.0115(3) 0.0152(3) 0.0006(2) 0.0016(3) -0.0001(3)
O1 0.069(2) 0.0482(18) 0.072(2) 0.0112(16) 0.0261(18) 0.0226(16)
N1 0.0144(10) 0.0121(10) 0.0196(11) 0.0008(9) 0.0012(9) -0.0029(9)
N2 0.0131(10) 0.0121(10) 0.0185(11) 0.0002(9) -0.0005(9) 0.0008(8)
N3 0.0147(10) 0.0126(10) 0.0170(10) -0.0010(8) 0.0008(9) 0.0003(9)
C1 0.0150(12) 0.0162(13) 0.0281(15) 0.0007(11) 0.0020(11) -0.0047(11)
C2 0.0185(14) 0.0240(15) 0.0398(18) -0.0061(14) -0.0004(13) -0.0053(12)
C3 0.0302(17) 0.0231(15) 0.044(2) 0.0134(14) 0.0009(15) -0.0063(14)
C4 0.0126(12) 0.0150(12) 0.0229(14) 0.0010(11) 0.0014(10) -0.0018(10)
C5 0.0248(15) 0.0248(15) 0.0246(15) -0.0034(12) -0.0034(12) 0.0088(12)
C6 0.0269(15) 0.0261(15) 0.0345(17) -0.0023(14) 0.0018(13) 0.0131(13)
C7 0.0192(14) 0.0267(16) 0.0330(17) 0.0024(13) -0.0026(12) 0.0068(12)
C8 0.0226(14) 0.0243(15) 0.0275(16) 0.0011(12) -0.0074(12) 0.0005(12)
C9 0.0208(13) 0.0166(13) 0.0255(15) -0.0032(11) -0.0029(11) 0.0034(11)
C10 0.0143(12) 0.0189(13) 0.0179(13) 0.0002(11) 0.0008(10) 0.0005(11)
C11 0.0297(16) 0.0375(18) 0.0227(15) 0.0011(14) 0.0013(13) -0.0167(14)
C12 0.040(2) 0.048(2) 0.0231(16) 0.0040(15) 0.0072(14) -0.0234(17)
C13 0.0347(17) 0.0402(19) 0.0186(14) -0.0007(14) 0.0043(13) -0.0077(15)
C14 0.0220(14) 0.0371(18) 0.0219(15) -0.0038(13) 0.0033(12) -0.0053(13)
C15 0.0174(13) 0.0267(15) 0.0204(14) 0.0000(12) 0.0051(11) -0.0031(12)
C16 0.0149(12) 0.0151(12) 0.0246(14) 0.0019(11) -0.0013(11) 0.0034(10)
C17 0.0238(14) 0.0152(13) 0.0316(16) 0.0041(12) -0.0009(12) 0.0039(11)
C18 0.0201(14) 0.0211(14) 0.0341(17) -0.0002(13) 0.0077(13) 0.0008(12)
C19 0.0209(13) 0.0216(14) 0.0175(13) -0.0009(11) 0.0002(11) 0.0066(11)
C20 0.0270(16) 0.0413(19) 0.0238(15) -0.0092(14) 0.0013(13) -0.0009(15)
C21 0.037(2) 0.072(3) 0.0242(17) -0.0156(19) -0.0029(15) 0.001(2)
C22 0.045(2) 0.075(3) 0.0151(15) 0.0020(18) 0.0021(15) 0.023(2)
C23 0.054(2) 0.041(2) 0.0252(17) 0.0118(15) 0.0158(16) 0.0134(18)
C24 0.0353(17) 0.0263(16) 0.0235(15) 0.0016(13) 0.0087(13) 0.0047(14)
C25 0.0155(12) 0.0184(13) 0.0168(12) -0.0050(11) -0.0007(10) -0.0021(10)
C26 0.0187(13) 0.0226(14) 0.0275(15) -0.0022(12) -0.0032(12) -0.0001(12)
C27 0.0144(13) 0.0336(17) 0.0325(16) -0.0035(14) -0.0031(12) 0.0014(12)
C28 0.0157(13) 0.0369(18) 0.0289(16) -0.0046(14) 0.0005(12) -0.0063(13)
C29 0.0228(15) 0.0296(16) 0.0320(17) 0.0099(14) 0.0007(13) -0.0059(13)
C30 0.0156(13) 0.0268(15) 0.0242(14) 0.0026(12) -0.0015(11) 0.0002(12)
C31 0.0232(13) 0.0187(13) 0.0145(12) -0.0024(10) -0.0007(11) -0.0018(11)
C32 0.0302(16) 0.0250(15) 0.0253(15) -0.0087(13) 0.0049(13) 0.0037(13)
C33 0.0281(16) 0.0277(16) 0.0227(15) -0.0022(13) -0.0079(12) -0.0079(13)
C34 0.0186(13) 0.0180(13) 0.0155(12) 0.0009(10) 0.0013(10) -0.0033(11)
C35 0.0301(17) 0.0182(14) 0.055(2) 0.0071(15) 0.0151(16) 0.0013(13)
C36 0.0368(19) 0.0189(15) 0.066(3) 0.0110(16) 0.0136(18) -0.0037(14)
C37 0.0223(15) 0.0324(17) 0.0342(17) 0.0068(14) 0.0054(13) -0.0084(13)
C38 0.0175(13) 0.0274(16) 0.0310(16) 0.0032(13) 0.0035(12) -0.0005(12)
C39 0.0201(13) 0.0193(13) 0.0250(15) 0.0039(12) 0.0002(11) -0.0017(11)
C40 0.0192(13) 0.0134(12) 0.0210(13) 0.0017(11) -0.0025(11) 0.0017(10)
C41 0.044(2) 0.0288(17) 0.0235(16) -0.0012(13) -0.0028(14) 0.0147(15)
C42 0.060(3) 0.0336(19) 0.0324(19) 0.0005(16) -0.0207(18) 0.0151(18)
C43 0.0364(19) 0.0267(17) 0.055(2) 0.0081(17) -0.0184(18) 0.0076(15)
C44 0.0241(15) 0.0233(15) 0.0423(19) 0.0014(14) 0.0024(14) 0.0065(13)
C45 0.0226(14) 0.0157(13) 0.0265(15) 0.0008(12) 0.0029(12) 0.0014(11)
C46 0.050(3) 0.053(3) 0.062(3) 0.003(2) 0.014(2) -0.004(2)
C47 0.074(3) 0.041(2) 0.037(2) -0.0080(18) 0.005(2) -0.016(2)
C48 0.049(2) 0.043(2) 0.042(2) -0.0022(18) 0.0031(18) 0.0028(19)
C49 0.059(3) 0.064(3) 0.088(4) 0.041(3) 0.026(3) 0.022(3)

loop_
_atom_type_symbol
_atom_type_scat_dispersion_real
_atom_type_scat_dispersion_imag
_atom_type_scat_Cromer_Mann_a1
_atom_type_scat_Cromer_Mann_b1
_atom_type_scat_Cromer_Mann_a2
_atom_type_scat_Cromer_Mann_b2
_atom_type_scat_Cromer_Mann_a3
_atom_type_scat_Cromer_Mann_b3
_atom_type_scat_Cromer_Mann_a4
_atom_type_scat_Cromer_Mann_b4
_atom_type_scat_Cromer_Mann_c
_atom_type_scat_source
C 0.0033 0.0016 2.3100 20.8439 1.0200 10.2075 1.5886 0.5687 0.8650 51.6512 0.2156 'International Tables Vol C 4.2.6.8 and 6.1.1.4'
H 0.0000 0.0000 0.4930 10.5109 0.3229 26.1257 0.1402 3.1424 0.0408 57.7998 0.0030 'International Tables Vol C 4.2.6.8 and 6.1.1.4'
N 0.0061 0.0033 12.2126 0.0057 3.1322 9.8933 2.0125 28.9975 1.1663 0.5826 -11.5290 'International Tables Vol C 4.2.6.8 and 6.1.1.4'
P 0.1023 0.0942 6.4345 1.9067 4.1791 27.1570 1.7800 0.5260 1.4908 68.1645 1.1149 'International Tables Vol C 4.2.6.8 and 6.1.1.4'
Cl 0.1484 0.1585 11.4604 0.0104 7.1964 1.1662 6.2556 18.5194 1.6455 47.7784 -9.5574 'International Tables Vol C 4.2.6.8 and 6.1.1.4'
Fe 0.3463 0.8444 11.7695 4.7611 7.3573 0.3072 3.5222 15.3535 2.3045 76.8805 1.0369 'International Tables Vol C 4.2.6.8 and 6.1.1.4'
Br -0.2901 2.4595 17.1789 2.1723 5.2358 16.5796 5.6377 0.2609 3.9851 41.4328 2.9557 'International Tables Vol C 4.2.6.8 and 6.1.1.4'
Nb -2.0727 0.6215 17.6142 1.1887 12.0144 11.7660 4.0418 0.2048 3.5335 69.7957 3.7559 'International Tables Vol C 4.2.6.8 and 6.1.1.4'
O 0.0106 0.0060 3.0485 13.2771 2.2868 5.7011 1.5463 0.3239 0.8670 32.9089 0.2508 'International Tables Vol C 4.2.6.8 and 6.1.1.4'

loop_
_geom_angle_atom_site_label_1
_geom_angle_atom_site_label_2
_geom_angle_atom_site_label_3
_geom_angle
_geom_angle_publ_flag
Fe1 Nb1 Cl1 177.99(2) yes
Fe1 Nb1 P1 52.341(17) yes
Cl1 Nb1 P1 129.62(2) yes
Fe1 Nb1 P2 52.379(17) yes
Cl1 Nb1 P2 127.08(2) yes
P1 Nb1 P2 85.17(2) yes
Fe1 Nb1 P3 52.103(17) yes
Cl1 Nb1 P3 126.51(2) yes
P1 Nb1 P3 86.74(2) yes
P2 Nb1 P3 87.46(2) yes
Fe1 Nb1 N1 89.75(6) yes
Cl1 Nb1 N1 92.20(6) yes
P1 Nb1 N1 37.44(6) yes
P2 Nb1 N1 112.44(6) yes
P3 Nb1 N1 112.34(6) yes
Fe1 Nb1 N2 89.82(6) yes
Cl1 Nb1 N2 89.67(6) yes
P1 Nb1 N2 111.13(6) yes
P2 Nb1 N2 37.44(6) yes
P3 Nb1 N2 114.68(6) yes
Fe1 Nb1 N3 89.00(6) yes
Cl1 Nb1 N3 89.59(6) yes
P1 Nb1 N3 113.98(6) yes
P2 Nb1 N3 113.25(6) yes
P3 Nb1 N3 36.91(6) yes
N1 Nb1 N2 118.86(9) yes
N1 Nb1 N3 120.16(9) yes
N2 Nb1 N3 120.95(9) yes
Nb1 Fe1 Br1 179.124(19) yes
Nb1 Fe1 P1 70.68(2) yes
Br1 Fe1 P1 109.83(2) yes
Nb1 Fe1 P2 70.66(2) yes
Br1 Fe1 P2 109.74(2) yes
P1 Fe1 P2 107.49(3) yes
Nb1 Fe1 P3 71.39(2) yes
Br1 Fe1 P3 107.73(2) yes
P1 Fe1 P3 110.50(3) yes
P2 Fe1 P3 111.55(3) yes
Nb1 P1 Fe1 56.982(18) yes
Nb1 P1 N1 48.44(8) yes
Fe1 P1 N1 105.38(8) yes
Nb1 P1 C4 130.17(9) yes
Fe1 P1 C4 117.67(9) yes
N1 P1 C4 107.53(12) yes
Nb1 P1 C10 127.49(9) yes
Fe1 P1 C10 112.28(9) yes
N1 P1 C10 112.89(12) yes
C4 P1 C10 101.25(13) yes
Nb1 P2 Fe1 56.963(18) yes
Nb1 P2 N2 48.26(8) yes
Fe1 P2 N2 105.23(8) yes
Nb1 P2 C19 126.64(10) yes
Fe1 P2 C19 116.96(9) yes
N2 P2 C19 106.28(12) yes
Nb1 P2 C25 128.62(9) yes
Fe1 P2 C25 113.68(9) yes
N2 P2 C25 111.34(12) yes
C19 P2 C25 103.24(13) yes
Nb1 P3 Fe1 56.503(18) yes
Nb1 P3 N3 47.86(8) yes
Fe1 P3 N3 104.34(8) yes
Nb1 P3 C34 129.71(9) yes
Fe1 P3 C34 117.59(9) yes
N3 P3 C34 108.16(12) yes
Nb1 P3 C40 128.01(9) yes
Fe1 P3 C40 114.11(9) yes
N3 P3 C40 111.81(12) yes
C34 P3 C40 100.92(13) yes
C46 O1 C49 107.6(3) yes
C50 O2 C53 105.2(5) yes
C150 O12 C153 104.7(6) yes
P1 N1 Nb1 94.12(10) yes
P1 N1 C1 125.32(18) yes
Nb1 N1 C1 140.33(18) yes
P2 N2 Nb1 94.30(10) yes
P2 N2 C16 124.04(18) yes
Nb1 N2 C16 141.54(18) yes
P3 N3 Nb1 95.22(10) yes
P3 N3 C31 124.76(18) yes
Nb1 N3 C31 139.26(17) yes
N1 C1 C2 112.1(2) yes
N1 C1 C3 110.2(2) yes
C2 C1 C3 112.0(3) yes
N1 C1 H11 107.6 no
C2 C1 H11 106.2 no
C3 C1 H11 108.6 no
C1 C2 H21 108.8 no
C1 C2 H22 108.3 no
H21 C2 H22 110.0 no
C1 C2 H23 108.5 no
H21 C2 H23 110.3 no
H22 C2 H23 110.8 no
C1 C3 H31 111.1 no
C1 C3 H32 108.9 no
H31 C3 H32 108.3 no
C1 C3 H33 109.4 no
H31 C3 H33 109.8 no
H32 C3 H33 109.3 no
P1 C4 C5 120.3(2) yes
P1 C4 C9 120.5(2) yes
C5 C4 C9 119.1(3) yes
C4 C5 C6 120.5(3) yes
C4 C5 H51 119.9 no
C6 C5 H51 119.6 no
C5 C6 C7 120.3(3) yes
C5 C6 H61 119.7 no
C7 C6 H61 120.1 no
C6 C7 C8 119.7(3) yes
C6 C7 H71 121.0 no
C8 C7 H71 119.2 no
C7 C8 C9 120.3(3) yes
C7 C8 H81 120.4 no
C9 C8 H81 119.3 no
C4 C9 C8 120.2(3) yes
C4 C9 H91 120.6 no
C8 C9 H91 119.2 no
P1 C10 C11 122.3(2) yes
P1 C10 C15 119.0(2) yes
C11 C10 C15 118.6(3) yes
C10 C11 C12 120.3(3) yes
C10 C11 H111 118.9 no
C12 C11 H111 120.8 no
C11 C12 C13 120.5(3) yes
C11 C12 H121 118.7 no
C13 C12 H121 120.8 no
C12 C13 C14 119.7(3) yes
C12 C13 H131 120.1 no
C14 C13 H131 120.1 no
C13 C14 C15 120.2(3) yes
C13 C14 H141 119.7 no
C15 C14 H141 120.1 no
C14 C15 C10 120.7(3) yes
C14 C15 H151 119.8 no
C10 C15 H151 119.5 no
N2 C16 C17 112.4(2) yes
N2 C16 C18 109.8(2) yes
C17 C16 C18 111.4(2) yes
N2 C16 H161 107.9 no
C17 C16 H161 106.9 no
C18 C16 H161 108.2 no
C16 C17 H171 109.7 no
C16 C17 H172 109.6 no
H171 C17 H172 108.8 no
C16 C17 H173 110.9 no
H171 C17 H173 108.7 no
H172 C17 H173 109.1 no
C16 C18 H181 109.1 no
C16 C18 H182 109.9 no
H181 C18 H182 109.2 no
C16 C18 H183 109.5 no
H181 C18 H183 109.8 no
H182 C18 H183 109.4 no
P2 C19 C20 120.7(2) yes
P2 C19 C24 120.4(2) yes
C20 C19 C24 118.9(3) yes
C19 C20 C21 119.9(3) yes
C19 C20 H201 119.9 no
C21 C20 H201 120.2 no
C20 C21 C22 120.1(4) yes
C20 C21 H211 118.7 no
C22 C21 H211 121.2 no
C21 C22 C23 120.3(3) yes
C21 C22 H221 120.1 no
C23 C22 H221 119.5 no
C22 C23 C24 120.0(4) yes
C22 C23 H231 121.1 no
C24 C23 H231 118.9 no
C19 C24 C23 120.8(3) yes
C19 C24 H241 120.3 no
C23 C24 H241 118.9 no
P2 C25 C26 122.9(2) yes
P2 C25 C30 118.5(2) yes
C26 C25 C30 118.6(3) yes
C25 C26 C27 120.3(3) yes
C25 C26 H261 120.6 no
C27 C26 H261 119.1 no
C26 C27 C28 120.5(3) yes
C26 C27 H271 119.2 no
C28 C27 H271 120.3 no
C27 C28 C29 119.8(3) yes
C27 C28 H281 120.3 no
C29 C28 H281 119.9 no
C28 C29 C30 120.1(3) yes
C28 C29 H291 120.0 no
C30 C29 H291 119.9 no
C29 C30 C25 120.8(3) yes
C29 C30 H301 120.6 no
C25 C30 H301 118.6 no
N3 C31 C32 113.1(2) yes
N3 C31 C33 109.3(2) yes
C32 C31 C33 111.7(2) yes
N3 C31 H311 107.8 no
C32 C31 H311 108.2 no
C33 C31 H311 106.6 no
C31 C32 H321 109.3 no
C31 C32 H322 109.2 no
H321 C32 H322 110.6 no
C31 C32 H323 109.9 no
H321 C32 H323 109.6 no
H322 C32 H323 108.1 no
C31 C33 H331 108.6 no
C31 C33 H332 108.4 no
H331 C33 H332 108.9 no
C31 C33 H333 111.5 no
H331 C33 H333 109.5 no
H332 C33 H333 109.8 no
P3 C34 C35 119.3(2) yes
P3 C34 C39 121.5(2) yes
C35 C34 C39 119.1(3) yes
C34 C35 C36 120.2(3) yes
C34 C35 H351 119.5 no
C36 C35 H351 120.3 no
C35 C36 C37 120.4(3) yes
C35 C36 H361 119.5 no
C37 C36 H361 120.0 no
C36 C37 C38 119.7(3) yes
C36 C37 H371 120.5 no
C38 C37 H371 119.8 no
C37 C38 C39 120.3(3) yes
C37 C38 H381 119.4 no
C39 C38 H381 120.3 no
C38 C39 C34 120.2(3) yes
C38 C39 H391 119.4 no
C34 C39 H391 120.4 no
P3 C40 C41 122.4(2) yes
P3 C40 C45 119.9(2) yes
C41 C40 C45 117.7(3) yes
C40 C41 C42 120.5(3) yes
C40 C41 H411 119.5 no
C42 C41 H411 120.0 no
C41 C42 C43 120.7(3) yes
C41 C42 H421 119.5 no
C43 C42 H421 119.8 no
C42 C43 C44 119.4(3) yes
C42 C43 H431 119.7 no
C44 C43 H431 120.9 no
C43 C44 C45 120.4(3) yes
C43 C44 H441 120.1 no
C45 C44 H441 119.5 no
C40 C45 C44 121.2(3) yes
C40 C45 H451 118.9 no
C44 C45 H451 119.8 no
O1 C46 C47 109.0(3) yes
O1 C46 H461 107.2 no
C47 C46 H461 109.5 no
O1 C46 H462 109.4 no
C47 C46 H462 110.3 no
H461 C46 H462 111.4 no
C46 C47 C48 104.2(3) yes
C46 C47 H471 113.3 no
C48 C47 H471 112.6 no
C46 C47 H472 108.7 no
C48 C47 H472 109.4 no
H471 C47 H472 108.5 no
C47 C48 C49 102.5(4) yes
C47 C48 H481 111.3 no
C49 C48 H481 109.6 no
C47 C48 H482 112.1 no
C49 C48 H482 111.7 no
H481 C48 H482 109.5 no
C48 C49 O1 106.5(3) yes
C48 C49 H491 105.6 no
O1 C49 H491 107.8 no
C48 C49 H492 112.8 no
O1 C49 H492 111.5 no
H491 C49 H492 112.3 no
O2 C50 C51 109.5(7) yes
O2 C50 H501 108.1 no
C51 C50 H501 102.5 no
O2 C50 H502 110.3 no
C51 C50 H502 114.5 no
H501 C50 H502 111.5 no
C50 C51 C52 102.9(6) yes
C50 C51 H511 109.5 no
C52 C51 H511 109.7 no
C50 C51 H512 112.3 no
C52 C51 H512 112.3 no
H511 C51 H512 109.9 no
C51 C52 C53 107.7(5) yes
C51 C52 H521 111.6 no
C53 C52 H521 111.6 no
C51 C52 H522 108.2 no
C53 C52 H522 105.7 no
H521 C52 H522 111.7 no
O2 C53 C52 103.5(5) yes
O2 C53 H531 108.4 no
C52 C53 H531 106.6 no
O2 C53 H532 114.0 no
C52 C53 H532 112.2 no
H531 C53 H532 111.5 no
O12 C150 C151 109.4(9) yes
O12 C150 H1501 108.8 no
C151 C150 H1501 107.2 no
O12 C150 H1502 108.1 no
C151 C150 H1502 113.0 no
H1501 C150 H1502 110.3 no
C150 C151 C152 104.2(7) yes
C150 C151 H1511 106.4 no
C152 C151 H1511 108.1 no
C150 C151 H1512 113.3 no
C152 C151 H1512 113.7 no
H1511 C151 H1512 110.6 no
C151 C152 C153 107.6(6) yes
C151 C152 H1521 109.4 no
C153 C152 H1521 109.1 no
C151 C152 H1522 112.2 no
C153 C152 H1522 108.2 no
H1521 C152 H1522 110.3 no
O12 C153 C152 108.1(6) yes
O12 C153 H1531 106.5 no
C152 C153 H1531 107.6 no
O12 C153 H1532 112.6 no
C152 C153 H1532 110.7 no
H1531 C153 H1532 111.1 no

loop_
_geom_bond_atom_site_label_1
_geom_bond_atom_site_label_2
_geom_bond_distance
_geom_bond_publ_flag
Nb1 Fe1 2.4269(4) yes
Nb1 Cl1 2.4511(7) yes
Nb1 P1 2.7313(7) yes
Nb1 P2 2.7316(7) yes
Nb1 P3 2.7581(7) yes
Nb1 N1 2.049(2) yes
Nb1 N2 2.044(2) yes
Nb1 N3 2.054(2) yes
Fe1 Br1 2.3963(5) yes
Fe1 P1 2.2913(7) yes
Fe1 P2 2.2930(8) yes
Fe1 P3 2.2965(8) yes
P1 N1 1.665(2) yes
P1 C4 1.820(3) yes
P1 C10 1.824(3) yes
P2 N2 1.665(2) yes
P2 C19 1.823(3) yes
P2 C25 1.827(3) yes
P3 N3 1.663(2) yes
P3 C34 1.827(3) yes
P3 C40 1.826(3) yes
O1 C46 1.402(5) yes
O1 C49 1.445(6) yes
O2 C50 1.444(9) yes
O2 C53 1.489(10) yes
O12 C150 1.370(14) yes
O12 C153 1.311(13) yes
N1 C1 1.488(3) yes
N2 C16 1.487(3) yes
N3 C31 1.486(3) yes
C1 C2 1.521(4) yes
C1 C3 1.515(4) yes
C1 H11 0.987 no
C2 H21 0.965 no
C2 H22 0.951 no
C2 H23 0.954 no
C3 H31 0.962 no
C3 H32 0.955 no
C3 H33 0.959 no
C4 C5 1.390(4) yes
C4 C9 1.395(4) yes
C5 C6 1.388(4) yes
C5 H51 0.935 no
C6 C7 1.385(5) yes
C6 H61 0.934 no
C7 C8 1.385(4) yes
C7 H71 0.935 no
C8 C9 1.390(4) yes
C8 H81 0.931 no
C9 H91 0.933 no
C10 C11 1.399(4) yes
C10 C15 1.386(4) yes
C11 C12 1.382(4) yes
C11 H111 0.930 no
C12 C13 1.377(5) yes
C12 H121 0.918 no
C13 C14 1.378(4) yes
C13 H131 0.942 no
C14 C15 1.387(4) yes
C14 H141 0.930 no
C15 H151 0.923 no
C16 C17 1.524(4) yes
C16 C18 1.518(4) yes
C16 H161 0.976 no
C17 H171 0.964 no
C17 H172 0.958 no
C17 H173 0.962 no
C18 H181 0.945 no
C18 H182 0.948 no
C18 H183 0.964 no
C19 C20 1.394(4) yes
C19 C24 1.391(4) yes
C20 C21 1.394(5) yes
C20 H201 0.932 no
C21 C22 1.377(6) yes
C21 H211 0.915 no
C22 C23 1.375(6) yes
C22 H221 0.929 no
C23 C24 1.381(4) yes
C23 H231 0.936 no
C24 H241 0.939 no
C25 C26 1.402(4) yes
C25 C30 1.388(4) yes
C26 C27 1.382(4) yes
C26 H261 0.943 no
C27 C28 1.386(5) yes
C27 H271 0.936 no
C28 C29 1.377(4) yes
C28 H281 0.940 no
C29 C30 1.392(4) yes
C29 H291 0.928 no
C30 H301 0.943 no
C31 C32 1.520(4) yes
C31 C33 1.529(4) yes
C31 H311 0.988 no
C32 H321 0.956 no
C32 H322 0.956 no
C32 H323 0.947 no
C33 H331 0.953 no
C33 H332 0.960 no
C33 H333 0.965 no
C34 C35 1.391(4) yes
C34 C39 1.381(4) yes
C35 C36 1.387(5) yes
C35 H351 0.921 no
C36 C37 1.375(5) yes
C36 H361 0.931 no
C37 C38 1.374(4) yes
C37 H371 0.932 no
C38 C39 1.393(4) yes
C38 H381 0.923 no
C39 H391 0.938 no
C40 C41 1.403(4) yes
C40 C45 1.385(4) yes
C41 C42 1.378(5) yes
C41 H411 0.927 no
C42 C43 1.380(5) yes
C42 H421 0.928 no
C43 C44 1.367(5) yes
C43 H431 0.923 no
C44 C45 1.384(4) yes
C44 H441 0.925 no
C45 H451 0.913 no
C46 C47 1.513(6) yes
C46 H461 0.954 no
C46 H462 0.976 no
C47 C48 1.514(6) yes
C47 H471 0.971 no
C47 H472 0.970 no
C48 C49 1.495(6) yes
C48 H481 0.998 no
C48 H482 0.983 no
C49 H491 0.969 no
C49 H492 0.960 no
C50 C51 1.288(11) yes
C50 H501 0.971 no
C50 H502 0.974 no
C51 C52 1.518(11) yes
C51 H511 0.954 no
C51 H512 0.965 no
C52 C53 1.309(11) yes
C52 H521 0.974 no
C52 H522 0.958 no
C53 H531 0.982 no
C53 H532 0.965 no
C150 C151 1.280(17) yes
C150 H1501 0.963 no
C150 H1502 0.967 no
C151 C152 1.382(16) yes
C151 H1511 0.971 no
C151 H1512 0.972 no
C152 C153 1.264(14) yes
C152 H1521 0.960 no
C152 H1522 0.963 no
C153 H1531 0.970 no
C153 H1532 0.977 no
